data_1515314
loop_
_publ_author_name
'Johnston, Priscilla'
'Izgorodina, Ekaterina I.'
'Saito, Kei'

_publ_section_title
;
 The interplay between hydrogen bonding and \p-\p stacking interactions in
 the crystal packing of N1-thyminyl derivatives, and implications for the
 photo-chemical [2\p + 2\p]-cycloaddition of thyminyl compounds.
;
_journal_issue 12
_journal_name_full
'Photochemical &amp; photobiological sciences : Official journal of the European Photochemistry Association and the European Society for Photobiology'
_journal_page_first 1938
_journal_page_last 1951
_journal_paper_doi 10.1039/c2pp25228g
_journal_volume 11
_journal_year 2012
_chemical_formula_moiety 'C9 H12 N2 O4'
_chemical_formula_sum 'C9 H12 N2 O4'
_chemical_formula_weight 212.21
_chemical_name_common ThyPropOate
_chemical_name_systematic
;
ThyPropOate
;
_space_group_IT_number 14
_symmetry_cell_setting monoclinic
_symmetry_space_group_name_Hall '-P 2ybc'
_symmetry_space_group_name_H-M 'P 1 21/c 1'
_atom_sites_solution_hydrogens geom
_atom_sites_solution_primary direct
_atom_sites_solution_secondary difmap
_audit_creation_method SHELXL-97
_cell_angle_alpha 90.00
_cell_angle_beta 90.60(3)
_cell_angle_gamma 90.00
_cell_formula_units_Z 4
_cell_length_a 8.9270(18)
_cell_length_b 14.369(3)
_cell_length_c 7.7640(16)
_cell_measurement_temperature 100(2)
_cell_volume 995.8(4)
_computing_cell_refinement XDS
_computing_data_collection 'Blu Ice'
_computing_data_reduction XDS
_computing_molecular_graphics X-Seed
_computing_publication_material CIFTAB
_computing_structure_refinement 'SHELXL-97 (Sheldrick, 1997)'
_computing_structure_solution 'SHELXS-97 (Sheldrick, 1990)'
_diffrn_ambient_temperature 100(2)
_diffrn_measured_fraction_theta_full 0.982
_diffrn_measured_fraction_theta_max 0.982
_diffrn_measurement_device_type '\f goniostat with quantum 210r detector'
_diffrn_measurement_method 'f scan'
_diffrn_radiation_monochromator 'silicon double crystal'
_diffrn_radiation_source 'MX1 Beamline, Australian Synchrotron'
_diffrn_radiation_type synchrotron
_diffrn_radiation_wavelength 0.71253
_diffrn_reflns_av_R_equivalents 0.2761
_diffrn_reflns_av_sigmaI/netI 0.1631
_diffrn_reflns_limit_h_max 10
_diffrn_reflns_limit_h_min -10
_diffrn_reflns_limit_k_max 16
_diffrn_reflns_limit_k_min -16
_diffrn_reflns_limit_l_max 9
_diffrn_reflns_limit_l_min -9
_diffrn_reflns_number 12566
_diffrn_reflns_theta_full 25.00
_diffrn_reflns_theta_max 25.00
_diffrn_reflns_theta_min 2.29
_exptl_absorpt_coefficient_mu 0.113
_exptl_absorpt_correction_T_max 0.9978
_exptl_absorpt_correction_T_min 0.9978
_exptl_crystal_colour Colourless
_exptl_crystal_density_diffrn 1.415
_exptl_crystal_density_method 'not measured'
_exptl_crystal_description Plate
_exptl_crystal_F_000 448
_exptl_crystal_size_max 0.40
_exptl_crystal_size_mid 0.10
_exptl_crystal_size_min 0.02
_refine_diff_density_max 0.434
_refine_diff_density_min -0.477
_refine_diff_density_rms 0.124
_refine_ls_extinction_coef 0.22(4)
_refine_ls_extinction_expression Fc^*^=kFc[1+0.001xFc^2^\l^3^/sin(2\q)]^-1/4^
_refine_ls_extinction_method SHELXL
_refine_ls_goodness_of_fit_ref 1.059
_refine_ls_hydrogen_treatment mixed
_refine_ls_matrix_type full
_refine_ls_number_parameters 143
_refine_ls_number_reflns 1702
_refine_ls_number_restraints 0
_refine_ls_restrained_S_all 1.059
_refine_ls_R_factor_all 0.0870
_refine_ls_R_factor_gt 0.0841
_refine_ls_shift/su_max 0.000
_refine_ls_shift/su_mean 0.000
_refine_ls_structure_factor_coef Fsqd
_refine_ls_weighting_details 'calc w=1/[\s^2^(Fo^2^)+(0.1114P)^2^+0.3181P] where P=(Fo^2^+2Fc^2^)/3'
_refine_ls_weighting_scheme calc
_refine_ls_wR_factor_gt 0.2074
_refine_ls_wR_factor_ref 0.2106
_reflns_number_gt 1572
_reflns_number_total 1702
_reflns_threshold_expression >2sigma(I)
_cod_data_source_file c2pp25228g.txt
_cod_data_source_block ThyPropOate_Cmpd5
_cod_original_sg_symbol_H-M P21/c
_cod_database_code 1515314

loop_
_symmetry_equiv_pos_as_xyz
'x, y, z'
'-x, y+1/2, -z+1/2'
'-x, -y, -z'
'x, -y-1/2, z-1/2'

loop_
_atom_site_label
_atom_site_type_symbol
_atom_site_fract_x
_atom_site_fract_y
_atom_site_fract_z
_atom_site_U_iso_or_equiv
_atom_site_adp_type
_atom_site_occupancy
_atom_site_symmetry_multiplicity
_atom_site_calc_flag
_atom_site_refinement_flags
O8 O 0.62738(16) 0.08222(10) 0.08130(18) 0.0149(5) Uani 1 1 d .
O7 O 0.20406(15) -0.02422(10) 0.33386(18) 0.0142(5) Uani 1 1 d .
O13 O 0.22423(17) 0.28190(11) 0.6665(2) 0.0192(5) Uani 1 1 d .
N3 N 0.41948(19) 0.02853(11) 0.2139(2) 0.0090(5) Uani 1 1 d .
O14 O 0.01053(17) 0.29161(10) 0.5139(2) 0.0160(5) Uani 1 1 d .
N1 N 0.34312(19) 0.08449(12) 0.4785(2) 0.0095(5) Uani 1 1 d .
C10 C 0.2347(2) 0.08464(14) 0.6194(3) 0.0118(6) Uani 1 1 d .
H10A H 0.2832 0.1102 0.7244 0.014 Uiso 1 1 calc R
H10B H 0.2044 0.0198 0.6443 0.014 Uiso 1 1 calc R
C4 C 0.5430(2) 0.08590(13) 0.2055(3) 0.0091(6) Uani 1 1 d .
C6 C 0.4644(2) 0.14351(13) 0.4792(2) 0.0093(6) Uani 1 1 d .
H6 H 0.4778 0.1837 0.5753 0.011 Uiso 1 1 calc R
C5 C 0.5654(2) 0.14771(14) 0.3518(3) 0.0100(6) Uani 1 1 d .
C2 C 0.3139(2) 0.02630(14) 0.3411(3) 0.0094(6) Uani 1 1 d .
C12 C 0.1216(2) 0.24499(14) 0.5913(2) 0.0096(6) Uani 1 1 d .
C11 C 0.0962(2) 0.14176(14) 0.5765(3) 0.0109(6) Uani 1 1 d .
H11A H 0.0631 0.1271 0.4574 0.013 Uiso 1 1 calc R
H11B H 0.0146 0.1236 0.6551 0.013 Uiso 1 1 calc R
C9 C 0.6998(2) 0.21010(15) 0.3556(3) 0.0155(6) Uani 1 1 d .
H9A H 0.6884 0.2565 0.4469 0.023 Uiso 1 1 calc R
H9B H 0.7088 0.2416 0.2443 0.023 Uiso 1 1 calc R
H9C H 0.7899 0.1729 0.3780 0.023 Uiso 1 1 calc R
C15 C 0.0139(3) 0.39133(14) 0.5305(3) 0.0171(6) Uani 1 1 d .
H15A H 0.0028 0.4084 0.6519 0.026 Uiso 1 1 calc R
H15B H -0.0684 0.4185 0.4627 0.026 Uiso 1 1 calc R
H15C H 0.1097 0.4150 0.4882 0.026 Uiso 1 1 calc R
H3 H 0.406(3) -0.009(2) 0.129(4) 0.020(6) Uiso 1 1 d .

loop_
_atom_site_aniso_label
_atom_site_aniso_U_11
_atom_site_aniso_U_22
_atom_site_aniso_U_33
_atom_site_aniso_U_23
_atom_site_aniso_U_13
_atom_site_aniso_U_12
O8 0.0161(9) 0.0158(10) 0.0130(9) -0.0049(5) 0.0027(7) -0.0058(6)
O7 0.0131(9) 0.0104(9) 0.0192(9) -0.0005(6) -0.0007(6) -0.0062(5)
O13 0.0158(9) 0.0125(10) 0.0291(10) -0.0047(6) -0.0097(7) -0.0001(6)
N3 0.0118(10) 0.0048(10) 0.0103(9) -0.0020(7) -0.0019(7) -0.0013(6)
O14 0.0151(9) 0.0080(9) 0.0247(9) -0.0029(6) -0.0070(6) 0.0015(6)
N1 0.0114(10) 0.0068(10) 0.0101(9) 0.0005(6) -0.0016(7) 0.0007(6)
C10 0.0148(12) 0.0096(12) 0.0110(11) 0.0033(7) 0.0014(8) 0.0006(7)
C4 0.0089(11) 0.0055(11) 0.0128(11) 0.0005(7) -0.0040(8) 0.0001(7)
C6 0.0119(11) 0.0063(11) 0.0096(10) -0.0010(7) -0.0057(8) 0.0019(7)
C5 0.0120(11) 0.0058(11) 0.0121(10) 0.0001(7) -0.0047(8) 0.0009(7)
C2 0.0097(11) 0.0049(11) 0.0134(11) 0.0030(7) -0.0037(8) 0.0015(7)
C12 0.0109(11) 0.0094(12) 0.0085(10) -0.0014(7) 0.0007(8) -0.0008(7)
C11 0.0088(11) 0.0096(11) 0.0142(11) -0.0001(7) -0.0006(8) -0.0029(7)
C9 0.0140(12) 0.0153(12) 0.0171(12) -0.0049(8) -0.0009(9) -0.0056(8)
C15 0.0215(12) 0.0086(12) 0.0209(12) -0.0015(8) -0.0033(9) 0.0031(8)

loop_
_atom_type_symbol
_atom_type_description
_atom_type_scat_dispersion_real
_atom_type_scat_dispersion_imag
_atom_type_scat_source
C C 0.0033 0.0016 'International Tables Vol C Tables 4.2.6.8 and 6.1.1.4'
H H 0.0000 0.0000 'International Tables Vol C Tables 4.2.6.8 and 6.1.1.4'
N N 0.0061 0.0033 'International Tables Vol C Tables 4.2.6.8 and 6.1.1.4'
O O 0.0106 0.0060 'International Tables Vol C Tables 4.2.6.8 and 6.1.1.4'

loop_
_geom_angle_atom_site_label_1
_geom_angle_atom_site_label_2
_geom_angle_atom_site_label_3
_geom_angle
C2 N3 C4 127.15(17)
C2 N3 H3 116.1(17)
C4 N3 H3 116.7(17)
C12 O14 C15 116.39(16)
C6 N1 C2 121.33(17)
C6 N1 C10 121.42(16)
C2 N1 C10 117.16(17)
N1 C10 C11 112.29(16)
N1 C10 H10A 109.1
C11 C10 H10A 109.1
N1 C10 H10B 109.1
C11 C10 H10B 109.1
H10A C10 H10B 107.9
O8 C4 N3 120.53(18)
O8 C4 C5 123.92(18)
N3 C4 C5 115.54(19)
C5 C6 N1 123.90(18)
C5 C6 H6 118.1
N1 C6 H6 118.1
C6 C5 C4 117.33(18)
C6 C5 C9 123.68(18)
C4 C5 C9 118.97(18)
O7 C2 N3 122.55(18)
O7 C2 N1 122.82(19)
N3 C2 N1 114.63(17)
O13 C12 O14 123.73(19)
O13 C12 C11 125.79(18)
O14 C12 C11 110.44(16)
C12 C11 C10 113.20(16)
C12 C11 H11A 108.9
C10 C11 H11A 108.9
C12 C11 H11B 108.9
C10 C11 H11B 108.9
H11A C11 H11B 107.8
C5 C9 H9A 109.5
C5 C9 H9B 109.5
H9A C9 H9B 109.5
C5 C9 H9C 109.5
H9A C9 H9C 109.5
H9B C9 H9C 109.5
O14 C15 H15A 109.5
O14 C15 H15B 109.5
H15A C15 H15B 109.5
O14 C15 H15C 109.5
H15A C15 H15C 109.5
H15B C15 H15C 109.5

loop_
_geom_bond_atom_site_label_1
_geom_bond_atom_site_label_2
_geom_bond_distance
O8 C4 1.231(3)
O7 C2 1.221(3)
O13 C12 1.204(2)
N3 C2 1.373(3)
N3 C4 1.379(3)
N3 H3 0.86(3)
O14 C12 1.335(2)
O14 C15 1.439(3)
N1 C6 1.375(3)
N1 C2 1.378(3)
N1 C10 1.468(3)
C10 C11 1.518(3)
C10 H10A 0.9900
C10 H10B 0.9900
C4 C5 1.454(3)
C6 C5 1.347(3)
C6 H6 0.9500
C5 C9 1.497(3)
C12 C11 1.505(3)
C11 H11A 0.9900
C11 H11B 0.9900
C9 H9A 0.9800
C9 H9B 0.9800
C9 H9C 0.9800
C15 H15A 0.9800
C15 H15B 0.9800
C15 H15C 0.9800

loop_
_geom_torsion_atom_site_label_1
_geom_torsion_atom_site_label_2
_geom_torsion_atom_site_label_3
_geom_torsion_atom_site_label_4
_geom_torsion
C6 N1 C10 C11 98.0(2)
C2 N1 C10 C11 -78.6(2)
C2 N3 C4 O8 -178.23(17)
C2 N3 C4 C5 2.7(3)
C2 N1 C6 C5 -2.1(3)
C10 N1 C6 C5 -178.51(17)
N1 C6 C5 C4 0.2(3)
N1 C6 C5 C9 -178.14(18)
O8 C4 C5 C6 -179.42(18)
N3 C4 C5 C6 -0.4(3)
O8 C4 C5 C9 -1.0(3)
N3 C4 C5 C9 178.01(17)
C4 N3 C2 O7 176.59(18)
C4 N3 C2 N1 -4.4(3)
C6 N1 C2 O7 -177.13(18)
C10 N1 C2 O7 -0.5(3)
C6 N1 C2 N3 3.9(3)
C10 N1 C2 N3 -179.53(15)
C15 O14 C12 O13 -2.8(3)
C15 O14 C12 C11 175.00(16)
O13 C12 C11 C10 -17.2(3)
O14 C12 C11 C10 165.09(16)
N1 C10 C11 C12 -77.0(2)
